data_2012899
loop_
_publ_author_name
'Linden, Anthony'
'James, Bruce D.'

_publ_section_title
;
 Tetraphenylarsonium tetraiodothallate(III)
;
_journal_issue 8
_journal_name_full 'Acta Crystallographica Section C'
_journal_page_first m439
_journal_page_last m440
_journal_paper_doi 10.1107/S0108270102010636
_journal_volume 58
_journal_year 2002
_chemical_formula_iupac '(C24 H20 As) [Tl I4]'
_chemical_formula_moiety 'C24 H20 As 1+, I4 Tl 1-'
_chemical_formula_sum 'C24 H20 As I4 Tl'
_chemical_formula_weight 1095.26
_chemical_melting_point 413
_chemical_name_systematic
;
tetraphenylarsonium tetraiodothallate(III)
;
_space_group_IT_number 88
_symmetry_cell_setting tetragonal
_symmetry_space_group_name_Hall '-I 4ad'
_symmetry_space_group_name_H-M 'I 41/a :2'
_atom_sites_solution_hydrogens geom
_atom_sites_solution_primary direct
_atom_sites_solution_secondary difmap
_cell_angle_alpha 90.00
_cell_angle_beta 90.00
_cell_angle_gamma 90.00
_cell_formula_units_Z 4
_cell_length_a 14.7686(3)
_cell_length_b 14.7686(3)
_cell_length_c 13.1319(3)
_cell_measurement_reflns_used 21361
_cell_measurement_temperature 160.0(10)
_cell_measurement_theta_max 30.0
_cell_measurement_theta_min 2.0
_cell_volume 2864.22(11)
_computing_cell_refinement 'DENZO--SMN (Otwinowski & Minor, 1997)'
_computing_data_collection 'COLLECT (Nonius, 2000)'
_computing_data_reduction 'DENZO--SMN and SCALEPACK (Otwinowski & Minor, 1997)'
_computing_molecular_graphics 'ORTEPII (Johnson, 1976)'
_computing_publication_material 'SHELXL97 and PLATON (Spek, 2002)'
_computing_structure_refinement SHELXL97
_computing_structure_solution 'SHELXS97 (Sheldrick, 1997)'
_diffrn_ambient_temperature 160.0(10)
_diffrn_detector_area_resol_mean 9
_diffrn_measured_fraction_theta_full 0.999
_diffrn_measured_fraction_theta_max 0.999
_diffrn_measurement_device_type 'Nonius KappaCCD'
_diffrn_measurement_method '\f and \w scans with \k offsets'
_diffrn_radiation_monochromator 'horizontally mounted graphite crystal'
_diffrn_radiation_source 'Nonius FR591 sealed tube generator'
_diffrn_radiation_type MoK\a
_diffrn_radiation_wavelength 0.71073
_diffrn_reflns_av_R_equivalents 0.0755
_diffrn_reflns_av_sigmaI/netI 0.0440
_diffrn_reflns_limit_h_max 20
_diffrn_reflns_limit_h_min -20
_diffrn_reflns_limit_k_max 19
_diffrn_reflns_limit_k_min -20
_diffrn_reflns_limit_l_max 16
_diffrn_reflns_limit_l_min -18
_diffrn_reflns_number 22651
_diffrn_reflns_theta_full 30.02
_diffrn_reflns_theta_max 30.02
_diffrn_reflns_theta_min 2.76
_diffrn_standards_decay_% 0
_diffrn_standards_number 0
_exptl_absorpt_coefficient_mu 11.099
_exptl_absorpt_correction_T_max 0.458
_exptl_absorpt_correction_T_min 0.243
_exptl_absorpt_correction_type numerical
_exptl_absorpt_process_details '(Coppens et al., 1965)'
_exptl_crystal_colour red
_exptl_crystal_density_diffrn 2.540
_exptl_crystal_density_method 'not measured'
_exptl_crystal_description prism
_exptl_crystal_F_000 1960
_exptl_crystal_size_max 0.20
_exptl_crystal_size_mid 0.12
_exptl_crystal_size_min 0.08
_refine_diff_density_max 1.130
_refine_diff_density_min -1.773
_refine_ls_extinction_coef 0.00031(7)
_refine_ls_extinction_expression Fc^*^=kFc[1+0.001xFc^2^\l^3^/sin(2\q)]^-1/4^
_refine_ls_extinction_method SHELXL97
_refine_ls_goodness_of_fit_ref 1.064
_refine_ls_hydrogen_treatment constr
_refine_ls_matrix_type full
_refine_ls_number_parameters 69
_refine_ls_number_reflns 2099
_refine_ls_number_restraints 0
_refine_ls_restrained_S_all 1.064
_refine_ls_R_factor_all 0.0416
_refine_ls_R_factor_gt 0.0307
_refine_ls_shift/su_max 0.001
_refine_ls_shift/su_mean 0.000
_refine_ls_structure_factor_coef Fsqd
_refine_ls_weighting_details 'w = 1/[\s^2^(Fo^2^)+(0.0288P)^2^+7.2222P] where P = (Fo^2^+2Fc^2^)/3'
_refine_ls_weighting_scheme calc
_refine_ls_wR_factor_gt 0.0730
_refine_ls_wR_factor_ref 0.0776
_reflns_number_gt 1748
_reflns_number_total 2100
_reflns_threshold_expression I>2\s(I)
_cod_data_source_file sk1564.cif
_cod_data_source_block I
_cod_original_sg_symbol_H-M 'I 41/a'
_cod_database_code 2012899
_cod_database_fobs_code 2012899

loop_
_symmetry_equiv_pos_as_xyz
'x, y, z'
'-x, -y+1/2, z'
'-y+3/4, x+1/4, z+1/4'
'y+1/4, -x+1/4, z+1/4'
'x+1/2, y+1/2, z+1/2'
'-x+1/2, -y+1, z+1/2'
'-y+5/4, x+3/4, z+3/4'
'y+3/4, -x+3/4, z+3/4'
'-x, -y, -z'
'x, y-1/2, -z'
'y-3/4, -x-1/4, -z-1/4'
'-y-1/4, x-1/4, -z-1/4'
'-x+1/2, -y+1/2, -z+1/2'
'x+1/2, y, -z+1/2'
'y-1/4, -x+1/4, -z+1/4'
'-y+1/4, x+1/4, -z+1/4'

loop_
_atom_site_label
_atom_site_fract_x
_atom_site_fract_y
_atom_site_fract_z
_atom_site_U_iso_or_equiv
_atom_site_adp_type
_atom_site_calc_flag
_atom_site_refinement_flags
_atom_site_occupancy
_atom_site_disorder_assembly
_atom_site_disorder_group
_atom_site_type_symbol
Tl 0.5000 0.7500 0.6250 0.03529(11) Uani d S 1 . . Tl
I 0.63475(2) 0.83385(2) 0.51273(2) 0.04527(12) Uani d . 1 . . I
As 0.5000 0.7500 0.1250 0.02783(17) Uani d S 1 . . As
C1 0.5776(3) 0.6805(3) 0.2104(3) 0.0311(7) Uani d . 1 . . C
C2 0.5391(3) 0.6346(3) 0.2921(3) 0.0409(9) Uani d . 1 . . C
H2 0.4762 0.6401 0.3057 0.049 Uiso calc R 1 . . H
C3 0.5935(4) 0.5807(4) 0.3537(4) 0.0488(11) Uani d . 1 . . C
H3 0.5678 0.5484 0.4092 0.059 Uiso calc R 1 . . H
C4 0.6849(3) 0.5742(3) 0.3339(4) 0.0466(10) Uani d . 1 . . C
H4 0.7219 0.5370 0.3757 0.056 Uiso calc R 1 . . H
C5 0.7233(3) 0.6213(3) 0.2539(3) 0.0424(9) Uani d . 1 . . C
H5 0.7867 0.6173 0.2420 0.051 Uiso calc R 1 . . H
C6 0.6698(3) 0.6746(3) 0.1908(3) 0.0360(8) Uani d . 1 . . C
H6 0.6959 0.7065 0.1352 0.043 Uiso calc R 1 . . H

loop_
_atom_site_aniso_label
_atom_site_aniso_U_11
_atom_site_aniso_U_22
_atom_site_aniso_U_33
_atom_site_aniso_U_12
_atom_site_aniso_U_13
_atom_site_aniso_U_23
Tl 0.03596(13) 0.03596(13) 0.03397(17) 0.000 0.000 0.000
I 0.04061(18) 0.0507(2) 0.04452(18) -0.00312(12) 0.00632(11) 0.00371(12)
As 0.0283(2) 0.0283(2) 0.0268(3) 0.000 0.000 0.000
C1 0.0345(19) 0.0310(18) 0.0279(16) -0.0005(14) -0.0037(14) -0.0003(13)
C2 0.038(2) 0.048(2) 0.037(2) 0.0001(19) 0.0027(16) 0.0070(17)
C3 0.055(3) 0.051(3) 0.041(2) 0.001(2) -0.008(2) 0.012(2)
C4 0.051(3) 0.042(2) 0.047(2) 0.005(2) -0.019(2) 0.0012(19)
C5 0.035(2) 0.042(2) 0.051(2) 0.0029(17) -0.0111(17) -0.0081(18)
C6 0.037(2) 0.035(2) 0.0366(19) -0.0021(16) -0.0044(16) -0.0047(15)

loop_
_atom_type_symbol
_atom_type_description
_atom_type_scat_dispersion_real
_atom_type_scat_dispersion_imag
_atom_type_scat_source
C C 0.0033 0.0016
; International Tables for Crystallography (1992).
Vol. C, Tables 4.2.6.8 and 6.1.1.4
;
H H 0.0000 0.0000
; International Tables for Crystallography (1992).
Vol. C, Tables 4.2.6.8 and 6.1.1.4
;
As As 0.0499 2.0058
; International Tables for Crystallography (1992).
Vol. C, Tables 4.2.6.8 and 6.1.1.4
;
I I -0.4742 1.8119
; International Tables for Crystallography (1992).
Vol. C, Tables 4.2.6.8 and 6.1.1.4
;
Tl Tl -2.8358 9.6688
; International Tables for Crystallography (1992).
Vol. C, Tables 4.2.6.8 and 6.1.1.4
;

loop_
_geom_angle_atom_site_label_1
_geom_angle_atom_site_label_2
_geom_angle_atom_site_label_3
_geom_angle_site_symmetry_3
_geom_angle
_geom_angle_publ_flag
I Tl I 16_656 106.469(6) yes
I Tl I 2_665 115.660(13) yes
C1 As C1 2_665 107.8(2) yes
C1 As C1 16_655 110.31(11) yes
C6 C1 C2 . 120.9(4) ?
C6 C1 As . 121.0(3) ?
C2 C1 As . 118.1(3) ?
C1 C2 C3 . 119.5(4) ?
C1 C2 H2 . 120.3 ?
C3 C2 H2 . 120.3 ?
C4 C3 C2 . 119.7(4) ?
C4 C3 H3 . 120.2 ?
C2 C3 H3 . 120.2 ?
C3 C4 C5 . 120.8(4) ?
C3 C4 H4 . 119.6 ?
C5 C4 H4 . 119.6 ?
C4 C5 C6 . 120.3(4) ?
C4 C5 H5 . 119.9 ?
C6 C5 H5 . 119.9 ?
C1 C6 C5 . 118.9(4) ?
C1 C6 H6 . 120.6 ?
C5 C6 H6 . 120.6 ?

loop_
_geom_bond_atom_site_label_1
_geom_bond_atom_site_label_2
_geom_bond_site_symmetry_2
_geom_bond_distance
_geom_bond_publ_flag
Tl I . 2.7691(3) yes
As C1 . 1.904(4) yes
C1 C6 . 1.389(6) ?
C1 C2 . 1.390(6) ?
C2 C3 . 1.391(6) ?
C2 H2 . 0.9500 ?
C3 C4 . 1.377(7) ?
C3 H3 . 0.9500 ?
C4 C5 . 1.383(7) ?
C4 H4 . 0.9500 ?
C5 C6 . 1.389(6) ?
C5 H5 . 0.9500 ?
C6 H6 . 0.9500 ?

loop_
_geom_torsion_atom_site_label_1
_geom_torsion_atom_site_label_2
_geom_torsion_atom_site_label_3
_geom_torsion_atom_site_label_4
_geom_torsion_site_symmetry_1
_geom_torsion
C1 As C1 C6 16_655 -14.4(3)
C1 As C1 C6 2_665 -134.9(4)
C1 As C1 C6 15_565 104.6(4)
C1 As C1 C2 16_655 166.6(3)
C1 As C1 C2 2_665 46.1(3)
C1 As C1 C2 15_565 -74.4(3)
C6 C1 C2 C3 . -1.3(7)
As C1 C2 C3 . 177.7(4)
C1 C2 C3 C4 . 0.9(7)
C2 C3 C4 C5 . 0.4(8)
C3 C4 C5 C6 . -1.3(7)
C2 C1 C6 C5 . 0.5(6)
As C1 C6 C5 . -178.5(3)
C4 C5 C6 C1 . 0.8(6)
